data_4513659
loop_
_publ_author_name
'An, Cunbin'
'Guo, Xin'
'Baumgarten, Martin'

_publ_section_title
;
 Highly Ordered Phenanthroline-Fused Azaacene
;
_journal_issue 11
_journal_name_full 'Crystal Growth &amp; Design'
_journal_page_first 5240
_journal_paper_doi 10.1021/acs.cgd.5b00701
_journal_volume 15
_journal_year 2015
_chemical_formula_moiety 'C52 H54 N8 Si2'
_chemical_formula_sum 'C52 H54 N8 Si2'
_chemical_formula_weight 847.21
_chemical_name_systematic
;
 ?
;
_space_group_crystal_system triclinic
_space_group_IT_number 2
_space_group_name_Hall '-P 1'
_space_group_name_H-M_alt 'P -1'
_symmetry_space_group_name_Hall '-P 1'
_symmetry_space_group_name_H-M 'P -1'
_atom_sites_solution_hydrogens geom
_audit_creation_method SHELXL-2014
_cell_angle_alpha 84.845(8)
_cell_angle_beta 84.909(8)
_cell_angle_gamma 74.567(8)
_cell_formula_units_Z 1
_cell_length_a 8.2898(8)
_cell_length_b 9.0365(8)
_cell_length_c 15.8931(16)
_cell_measurement_reflns_used 7529
_cell_measurement_temperature 193(2)
_cell_measurement_theta_max 28.40
_cell_measurement_theta_min 2.34
_cell_volume 1140.38(19)
_computing_cell_refinement 'STOE X-AREA'
_computing_data_collection 'STOE X-AREA'
_computing_data_reduction 'STOE X-RED'
_computing_structure_refinement 'SHELXL-2014 (Sheldrick, 2014)'
_computing_structure_solution SIR-2004
_diffrn_ambient_temperature 193(2)
_diffrn_detector 'image plate (34 cm diameter)'
_diffrn_detector_area_resol_mean 6.67
_diffrn_detector_type STOE
_diffrn_measured_fraction_theta_full 0.999
_diffrn_measured_fraction_theta_max 0.993
_diffrn_measurement_details ' 215 frames, detector distance = 60 mm'
_diffrn_measurement_device '2-circle goniometer'
_diffrn_measurement_device_type 'STOE IPDS 2T'
_diffrn_measurement_method 'rotation method'
_diffrn_radiation_type MoK\a
_diffrn_radiation_wavelength 0.71073
_diffrn_reflns_av_R_equivalents 0.0501
_diffrn_reflns_av_unetI/netI 0.0670
_diffrn_reflns_laue_measured_fraction_full 0.999
_diffrn_reflns_laue_measured_fraction_max 0.993
_diffrn_reflns_limit_h_max 9
_diffrn_reflns_limit_h_min -10
_diffrn_reflns_limit_k_max 12
_diffrn_reflns_limit_k_min -11
_diffrn_reflns_limit_l_max 21
_diffrn_reflns_limit_l_min -21
_diffrn_reflns_number 11786
_diffrn_reflns_point_group_measured_fraction_full 0.999
_diffrn_reflns_point_group_measured_fraction_max 0.993
_diffrn_reflns_theta_full 25.242
_diffrn_reflns_theta_max 28.201
_diffrn_reflns_theta_min 2.344
_diffrn_source 'sealed X-ray tube, 12 x 0.4 mm long-fine focus'
_exptl_absorpt_coefficient_mu 0.124
_exptl_absorpt_correction_type none
_exptl_crystal_colour brown
_exptl_crystal_density_diffrn 1.234
_exptl_crystal_description needle
_exptl_crystal_F_000 450
_exptl_crystal_size_max 0.450
_exptl_crystal_size_mid 0.100
_exptl_crystal_size_min 0.050
_refine_diff_density_max 0.483
_refine_diff_density_min -0.426
_refine_diff_density_rms 0.050
_refine_ls_extinction_method none
_refine_ls_goodness_of_fit_ref 0.981
_refine_ls_hydrogen_treatment constr
_refine_ls_matrix_type full
_refine_ls_number_parameters 290
_refine_ls_number_reflns 5554
_refine_ls_number_restraints 2
_refine_ls_restrained_S_all 0.987
_refine_ls_R_factor_all 0.0987
_refine_ls_R_factor_gt 0.0513
_refine_ls_shift/su_max 0.000
_refine_ls_shift/su_mean 0.000
_refine_ls_structure_factor_coef Fsqd
_refine_ls_weighting_details 'w=1/[\s^2^(Fo^2^)+(0.0689P)^2^] where P=(Fo^2^+2Fc^2^)/3'
_refine_ls_weighting_scheme calc
_refine_ls_wR_factor_gt 0.1185
_refine_ls_wR_factor_ref 0.1386
_reflns_Friedel_coverage 0.000
_reflns_number_gt 3368
_reflns_number_total 5554
_reflns_threshold_expression 'I > 2\s(I)'
_cod_data_source_file cg5b00701_si_003.cif
_cod_data_source_block TIPS-BisPhNPQ
_cod_depositor_comments 'Adding full bibliography for 4513659--4513660.cif.'
_cod_database_code 4513659
_shelx_space_group_comment
;
The symmetry employed for this shelxl refinement is uniquely defined
by the following loop, which should always be used as a source of
symmetry information in preference to the above space-group names.
They are only intended as comments.
;
_shelx_estimated_absorpt_t_min 0.947
_shelx_estimated_absorpt_t_max 0.994
_shelxl_version_number 2014-3

loop_
_space_group_symop_operation_xyz
'x, y, z'
'-x, -y, -z'

loop_
_atom_site_label
_atom_site_type_symbol
_atom_site_fract_x
_atom_site_fract_y
_atom_site_fract_z
_atom_site_U_iso_or_equiv
_atom_site_adp_type
_atom_site_occupancy
_atom_site_site_symmetry_order
_atom_site_calc_flag
_atom_site_refinement_flags_posn
_atom_site_refinement_flags_adp
_atom_site_refinement_flags_occupancy
_atom_site_disorder_assembly
_atom_site_disorder_group
Si1 Si 0.73523(8) 0.69323(7) 0.15724(4) 0.03312(16) Uani 1 1 d . . . . .
C1 C 0.5605(2) 0.5514(2) 0.41835(12) 0.0259(4) Uani 1 1 d . . . . .
C2 C 0.4521(2) 0.6569(2) 0.47164(11) 0.0252(4) Uani 1 1 d . . . . .
N3 N 0.4138(2) 0.80939(17) 0.44576(10) 0.0268(3) Uani 1 1 d . . . . .
C4 C 0.3078(2) 0.9047(2) 0.49565(12) 0.0259(4) Uani 1 1 d . . . . .
C5 C 0.2661(3) 1.0698(2) 0.47141(12) 0.0279(4) Uani 1 1 d . . . . .
C6 C 0.3468(3) 1.1294(2) 0.40071(13) 0.0316(4) Uani 1 1 d . . . . .
H6 H 0.4327 1.0632 0.3677 0.038 Uiso 1 1 calc R U . . .
C7 C 0.3004(3) 1.2853(2) 0.37938(13) 0.0351(5) Uani 1 1 d . . . . .
H7 H 0.3532 1.3284 0.3314 0.042 Uiso 1 1 calc R U . . .
C8 C 0.1748(3) 1.3783(2) 0.42945(15) 0.0397(5) Uani 1 1 d . . . . .
H8 H 0.1433 1.4857 0.4144 0.048 Uiso 1 1 calc R U . . .
N9 N 0.0960(2) 1.32468(19) 0.49742(12) 0.0381(4) Uani 1 1 d . . . . .
C10 C 0.1413(3) 1.1726(2) 0.51865(13) 0.0299(4) Uani 1 1 d . . . . .
C11 C 0.0509(2) 1.1150(2) 0.59277(12) 0.0292(4) Uani 1 1 d . . . . .
N12 N -0.0779(2) 1.2171(2) 0.63152(11) 0.0362(4) Uani 1 1 d . . . . .
C13 C -0.1620(3) 1.1628(3) 0.69648(14) 0.0391(5) Uani 1 1 d . . . . .
H13 H -0.2543 1.2332 0.7232 0.047 Uiso 1 1 calc R U . . .
C14 C -0.1245(3) 1.0099(3) 0.72825(14) 0.0383(5) Uani 1 1 d . . . . .
H14 H -0.1881 0.9782 0.7758 0.046 Uiso 1 1 calc R U . . .
C15 C 0.0062(3) 0.9060(2) 0.68937(13) 0.0340(5) Uani 1 1 d . . . . .
H15 H 0.0348 0.8007 0.7095 0.041 Uiso 1 1 calc R U . . .
C16 C 0.0965(2) 0.9576(2) 0.61970(12) 0.0282(4) Uani 1 1 d . . . . .
C17 C 0.2306(2) 0.8501(2) 0.57270(12) 0.0264(4) Uani 1 1 d . . . . .
N18 N 0.2736(2) 0.70507(17) 0.60145(10) 0.0276(4) Uani 1 1 d . . . . .
C19 C 0.3882(2) 0.6051(2) 0.55227(12) 0.0259(4) Uani 1 1 d . . . . .
C20 C 0.6145(3) 0.6001(2) 0.33516(13) 0.0297(4) Uani 1 1 d . . . . .
C21 C 0.6548(3) 0.6385(2) 0.26354(13) 0.0353(5) Uani 1 1 d . . . . .
C22 C 0.9237(3) 0.5316(3) 0.12892(14) 0.0388(5) Uani 1 1 d . . . . .
H22 H 0.9767 0.5632 0.0736 0.047 Uiso 1 1 calc R U . . .
C23 C 1.0530(3) 0.5048(3) 0.19520(18) 0.0541(7) Uani 1 1 d . . . . .
H23A H 1.1474 0.4172 0.1811 0.081 Uiso 1 1 calc R U . . .
H23B H 1.0010 0.4831 0.2511 0.081 Uiso 1 1 calc R U . . .
H23C H 1.0937 0.5971 0.1959 0.081 Uiso 1 1 calc R U . . .
C24 C 0.8771(4) 0.3817(3) 0.11832(18) 0.0545(7) Uani 1 1 d . . . . .
H24A H 0.8096 0.3952 0.0692 0.082 Uiso 1 1 calc R U . . .
H24B H 0.8122 0.3551 0.1693 0.082 Uiso 1 1 calc R U . . .
H24C H 0.9795 0.2989 0.1096 0.082 Uiso 1 1 calc R U . . .
C25 C 0.7975(3) 0.8762(3) 0.16829(15) 0.0427(5) Uani 1 1 d . . . . .
H25 H 0.8786 0.8514 0.2137 0.051 Uiso 1 1 calc R U . . .
C26 C 0.8911(5) 0.9311(4) 0.0896(2) 0.0775(11) Uani 1 1 d . . . . .
H26A H 0.9872 0.8473 0.0724 0.116 Uiso 1 1 calc R U . . .
H26B H 0.9308 1.0190 0.1025 0.116 Uiso 1 1 calc R U . . .
H26C H 0.8154 0.9623 0.0435 0.116 Uiso 1 1 calc R U . . .
C27 C 0.6503(4) 1.0041(3) 0.2002(2) 0.0657(8) Uani 1 1 d . . . . .
H27A H 0.6917 1.0899 0.2147 0.099 Uiso 1 1 calc R U . . .
H27B H 0.5935 0.9646 0.2505 0.099 Uiso 1 1 calc R U . . .
H27C H 0.5712 1.0399 0.1558 0.099 Uiso 1 1 calc R U . . .
C28 C 0.5669(4) 0.7238(4) 0.08184(19) 0.0663(8) Uani 1 1 d D . . . .
H28 H 0.4961 0.8302 0.0910 0.080 Uiso 0.75 1 calc R U P A 1
H28A H 0.5572 0.6154 0.0852 0.080 Uiso 0.25 1 calc R U P B 2
C29 C 0.4464(5) 0.6234(6) 0.1016(3) 0.0781(13) Uani 0.75 1 d D . P C 1
H29A H 0.3479 0.6640 0.0684 0.117 Uiso 0.75 1 calc R U P C 1
H29B H 0.4110 0.6233 0.1621 0.117 Uiso 0.75 1 calc R U P C 1
H29C H 0.5023 0.5181 0.0870 0.117 Uiso 0.75 1 calc R U P C 1
C29A C 0.3821(8) 0.8023(17) 0.0893(9) 0.0781(13) Uani 0.25 1 d D . P C 2
H29D H 0.3660 0.9138 0.0892 0.117 Uiso 0.25 1 calc R U P C 2
H29E H 0.3316 0.7649 0.1423 0.117 Uiso 0.25 1 calc R U P C 2
H29F H 0.3285 0.7793 0.0414 0.117 Uiso 0.25 1 calc R U P C 2
C30 C 0.6322(5) 0.7328(5) -0.01130(18) 0.0800(10) Uani 1 1 d . . . . .
H30A H 0.7126 0.6352 -0.0243 0.120 Uiso 1 1 calc R U . . .
H30B H 0.6877 0.8166 -0.0215 0.120 Uiso 1 1 calc R U . . .
H30C H 0.5381 0.7525 -0.0476 0.120 Uiso 1 1 calc R U . . .

loop_
_atom_site_aniso_label
_atom_site_aniso_U_11
_atom_site_aniso_U_22
_atom_site_aniso_U_33
_atom_site_aniso_U_23
_atom_site_aniso_U_13
_atom_site_aniso_U_12
Si1 0.0379(3) 0.0367(3) 0.0240(3) 0.0028(2) 0.0043(2) -0.0119(3)
C1 0.0284(10) 0.0228(9) 0.0254(9) -0.0023(7) 0.0044(7) -0.0064(7)
C2 0.0293(10) 0.0223(9) 0.0233(9) -0.0015(7) 0.0013(7) -0.0064(8)
N3 0.0299(9) 0.0221(8) 0.0269(8) -0.0012(6) 0.0007(7) -0.0052(7)
C4 0.0263(10) 0.0238(9) 0.0264(9) -0.0025(7) -0.0017(7) -0.0041(8)
C5 0.0323(10) 0.0234(9) 0.0275(9) -0.0019(7) -0.0045(8) -0.0055(8)
C6 0.0377(11) 0.0260(10) 0.0297(10) -0.0023(8) -0.0032(8) -0.0057(8)
C7 0.0439(12) 0.0277(10) 0.0331(11) 0.0012(8) -0.0037(9) -0.0092(9)
C8 0.0477(13) 0.0233(10) 0.0435(13) 0.0010(9) -0.0055(10) -0.0017(9)
N9 0.0447(11) 0.0235(8) 0.0411(10) -0.0039(7) -0.0039(8) 0.0007(8)
C10 0.0319(10) 0.0247(9) 0.0319(10) -0.0038(8) -0.0058(8) -0.0034(8)
C11 0.0276(10) 0.0272(10) 0.0311(10) -0.0085(8) -0.0032(8) -0.0017(8)
N12 0.0342(10) 0.0332(9) 0.0366(10) -0.0118(7) -0.0012(8) 0.0015(8)
C13 0.0332(11) 0.0390(12) 0.0398(12) -0.0155(9) 0.0016(9) 0.0024(9)
C14 0.0360(12) 0.0438(12) 0.0334(11) -0.0103(9) 0.0070(9) -0.0082(10)
C15 0.0346(11) 0.0329(11) 0.0324(11) -0.0051(8) 0.0022(9) -0.0059(9)
C16 0.0276(10) 0.0267(9) 0.0287(10) -0.0064(8) -0.0004(8) -0.0034(8)
C17 0.0261(10) 0.0256(9) 0.0260(9) -0.0041(7) -0.0004(8) -0.0041(8)
N18 0.0302(9) 0.0240(8) 0.0264(8) -0.0040(6) 0.0043(7) -0.0044(7)
C19 0.0275(10) 0.0240(9) 0.0246(9) -0.0038(7) 0.0042(7) -0.0050(8)
C20 0.0335(11) 0.0227(9) 0.0299(10) -0.0020(7) 0.0056(8) -0.0047(8)
C21 0.0394(12) 0.0313(11) 0.0323(11) -0.0026(8) 0.0082(9) -0.0074(9)
C22 0.0475(13) 0.0405(12) 0.0278(10) -0.0050(9) 0.0104(9) -0.0137(10)
C23 0.0433(14) 0.0560(16) 0.0597(16) -0.0113(13) -0.0030(12) -0.0053(12)
C24 0.0720(19) 0.0410(13) 0.0511(15) -0.0084(11) -0.0017(13) -0.0149(13)
C25 0.0537(14) 0.0386(12) 0.0369(12) 0.0048(9) 0.0027(10) -0.0183(11)
C26 0.118(3) 0.069(2) 0.0591(19) -0.0008(15) 0.0268(19) -0.060(2)
C27 0.080(2) 0.0400(14) 0.073(2) -0.0077(13) 0.0056(16) -0.0104(14)
C28 0.0594(18) 0.092(2) 0.0500(16) 0.0097(15) -0.0145(14) -0.0253(17)
C29 0.059(2) 0.126(4) 0.063(2) -0.036(3) 0.000(2) -0.039(3)
C29A 0.059(2) 0.126(4) 0.063(2) -0.036(3) 0.000(2) -0.039(3)
C30 0.097(3) 0.107(3) 0.0411(16) 0.0163(16) -0.0262(16) -0.036(2)

loop_
_atom_type_symbol
_atom_type_description
_atom_type_scat_dispersion_real
_atom_type_scat_dispersion_imag
_atom_type_scat_source
C C 0.0033 0.0016 'International Tables Vol C Tables 4.2.6.8 and 6.1.1.4'
H H 0.0000 0.0000 'International Tables Vol C Tables 4.2.6.8 and 6.1.1.4'
N N 0.0061 0.0033 'International Tables Vol C Tables 4.2.6.8 and 6.1.1.4'
Si Si 0.0817 0.0704 'International Tables Vol C Tables 4.2.6.8 and 6.1.1.4'

loop_
_geom_angle_atom_site_label_1
_geom_angle_atom_site_label_2
_geom_angle_atom_site_label_3
_geom_angle
_geom_angle_site_symmetry_1
_geom_angle_site_symmetry_3
C21 Si1 C28 109.40(12) . .
C21 Si1 C25 105.36(10) . .
C28 Si1 C25 111.67(13) . .
C21 Si1 C22 106.23(10) . .
C28 Si1 C22 112.57(14) . .
C25 Si1 C22 111.20(11) . .
C2 C1 C19 118.89(16) . 2_666
C2 C1 C20 120.94(16) . .
C19 C1 C20 120.14(16) 2_666 .
N3 C2 C1 118.59(16) . .
N3 C2 C19 120.84(16) . .
C1 C2 C19 120.54(16) . .
C4 N3 C2 117.18(16) . .
N3 C4 C17 121.63(16) . .
N3 C4 C5 119.07(17) . .
C17 C4 C5 119.30(16) . .
C6 C5 C10 118.26(17) . .
C6 C5 C4 121.38(17) . .
C10 C5 C4 120.36(17) . .
C7 C6 C5 119.17(19) . .
C7 C6 H6 120.4 . .
C5 C6 H6 120.4 . .
C6 C7 C8 118.6(2) . .
C6 C7 H7 120.7 . .
C8 C7 H7 120.7 . .
N9 C8 C7 123.50(19) . .
N9 C8 H8 118.3 . .
C7 C8 H8 118.3 . .
C8 N9 C10 118.08(18) . .
N9 C10 C5 122.35(19) . .
N9 C10 C11 117.40(18) . .
C5 C10 C11 120.21(17) . .
N12 C11 C16 122.29(19) . .
N12 C11 C10 117.71(18) . .
C16 C11 C10 119.98(17) . .
C13 N12 C11 117.14(18) . .
N12 C13 C14 124.57(19) . .
N12 C13 H13 117.7 . .
C14 C13 H13 117.7 . .
C15 C14 C13 118.5(2) . .
C15 C14 H14 120.7 . .
C13 C14 H14 120.7 . .
C14 C15 C16 118.9(2) . .
C14 C15 H15 120.6 . .
C16 C15 H15 120.6 . .
C15 C16 C11 118.58(18) . .
C15 C16 C17 121.10(18) . .
C11 C16 C17 120.26(18) . .
N18 C17 C4 122.01(16) . .
N18 C17 C16 118.52(17) . .
C4 C17 C16 119.45(17) . .
C17 N18 C19 117.08(16) . .
N18 C19 C1 118.73(16) . 2_666
N18 C19 C2 120.76(16) . .
C1 C19 C2 120.49(16) 2_666 .
C21 C20 C1 177.0(2) . .
C20 C21 Si1 174.9(2) . .
C23 C22 C24 110.1(2) . .
C23 C22 Si1 110.57(16) . .
C24 C22 Si1 112.51(18) . .
C23 C22 H22 107.8 . .
C24 C22 H22 107.8 . .
Si1 C22 H22 107.8 . .
C22 C23 H23A 109.5 . .
C22 C23 H23B 109.5 . .
H23A C23 H23B 109.5 . .
C22 C23 H23C 109.5 . .
H23A C23 H23C 109.5 . .
H23B C23 H23C 109.5 . .
C22 C24 H24A 109.5 . .
C22 C24 H24B 109.5 . .
H24A C24 H24B 109.5 . .
C22 C24 H24C 109.5 . .
H24A C24 H24C 109.5 . .
H24B C24 H24C 109.5 . .
C27 C25 C26 111.8(2) . .
C27 C25 Si1 112.26(19) . .
C26 C25 Si1 114.37(18) . .
C27 C25 H25 105.9 . .
C26 C25 H25 105.9 . .
Si1 C25 H25 105.9 . .
C25 C26 H26A 109.5 . .
C25 C26 H26B 109.5 . .
H26A C26 H26B 109.5 . .
C25 C26 H26C 109.5 . .
H26A C26 H26C 109.5 . .
H26B C26 H26C 109.5 . .
C25 C27 H27A 109.5 . .
C25 C27 H27B 109.5 . .
H27A C27 H27B 109.5 . .
C25 C27 H27C 109.5 . .
H27A C27 H27C 109.5 . .
H27B C27 H27C 109.5 . .
C29A C28 C30 109.4(6) . .
C29 C28 C30 114.5(3) . .
C29A C28 Si1 132.2(5) . .
C29 C28 Si1 115.2(3) . .
C30 C28 Si1 113.2(2) . .
C29 C28 H28 104.1 . .
C30 C28 H28 104.1 . .
Si1 C28 H28 104.1 . .
C29A C28 H28A 97.5 . .
C30 C28 H28A 97.5 . .
Si1 C28 H28A 97.5 . .
C28 C29 H29A 109.5 . .
C28 C29 H29B 109.5 . .
H29A C29 H29B 109.5 . .
C28 C29 H29C 109.5 . .
H29A C29 H29C 109.5 . .
H29B C29 H29C 109.5 . .
C28 C29A H29D 109.5 . .
C28 C29A H29E 109.5 . .
H29D C29A H29E 109.5 . .
C28 C29A H29F 109.5 . .
H29D C29A H29F 109.5 . .
H29E C29A H29F 109.5 . .
C28 C30 H30A 109.5 . .
C28 C30 H30B 109.5 . .
H30A C30 H30B 109.5 . .
C28 C30 H30C 109.5 . .
H30A C30 H30C 109.5 . .
H30B C30 H30C 109.5 . .

loop_
_geom_bond_atom_site_label_1
_geom_bond_atom_site_label_2
_geom_bond_distance
_geom_bond_site_symmetry_2
Si1 C21 1.835(2) .
Si1 C28 1.869(3) .
Si1 C25 1.885(2) .
Si1 C22 1.886(2) .
C1 C2 1.410(2) .
C1 C19 1.413(3) 2_666
C1 C20 1.427(2) .
C2 N3 1.363(2) .
C2 C19 1.430(2) .
N3 C4 1.319(2) .
C4 C17 1.440(3) .
C4 C5 1.463(3) .
C5 C6 1.396(3) .
C5 C10 1.405(3) .
C6 C7 1.377(3) .
C6 H6 0.9500 .
C7 C8 1.389(3) .
C7 H7 0.9500 .
C8 N9 1.333(3) .
C8 H8 0.9500 .
N9 C10 1.345(3) .
C10 C11 1.470(3) .
C11 N12 1.354(2) .
C11 C16 1.407(3) .
N12 C13 1.325(3) .
C13 C14 1.390(3) .
C13 H13 0.9500 .
C14 C15 1.372(3) .
C14 H14 0.9500 .
C15 C16 1.396(3) .
C15 H15 0.9500 .
C16 C17 1.465(3) .
C17 N18 1.314(2) .
N18 C19 1.366(2) .
C19 C1 1.413(3) 2_666
C20 C21 1.204(3) .
C22 C23 1.528(4) .
C22 C24 1.531(3) .
C22 H22 1.0000 .
C23 H23A 0.9800 .
C23 H23B 0.9800 .
C23 H23C 0.9800 .
C24 H24A 0.9800 .
C24 H24B 0.9800 .
C24 H24C 0.9800 .
C25 C27 1.525(4) .
C25 C26 1.527(3) .
C25 H25 1.0000 .
C26 H26A 0.9800 .
C26 H26B 0.9800 .
C26 H26C 0.9800 .
C27 H27A 0.9800 .
C27 H27B 0.9800 .
C27 H27C 0.9800 .
C28 C29A 1.506(5) .
C28 C29 1.515(4) .
C28 C30 1.533(4) .
C28 H28 1.0000 .
C28 H28A 1.0000 .
C29 H29A 0.9800 .
C29 H29B 0.9800 .
C29 H29C 0.9800 .
C29A H29D 0.9800 .
C29A H29E 0.9800 .
C29A H29F 0.9800 .
C30 H30A 0.9800 .
C30 H30B 0.9800 .
C30 H30C 0.9800 .

loop_
_geom_torsion_atom_site_label_1
_geom_torsion_atom_site_label_2
_geom_torsion_atom_site_label_3
_geom_torsion_atom_site_label_4
_geom_torsion
_geom_torsion_site_symmetry_1
_geom_torsion_site_symmetry_4
C19 C1 C2 N3 174.82(19) 2_666 .
C20 C1 C2 N3 -6.9(3) . .
C19 C1 C2 C19 -3.2(3) 2_666 .
C20 C1 C2 C19 175.08(19) . .
C1 C2 N3 C4 177.84(18) . .
C19 C2 N3 C4 -4.1(3) . .
C2 N3 C4 C17 -2.3(3) . .
C2 N3 C4 C5 178.54(18) . .
N3 C4 C5 C6 -5.6(3) . .
C17 C4 C5 C6 175.22(18) . .
N3 C4 C5 C10 173.59(19) . .
C17 C4 C5 C10 -5.6(3) . .
C10 C5 C6 C7 -0.7(3) . .
C4 C5 C6 C7 178.51(19) . .
C5 C6 C7 C8 0.3(3) . .
C6 C7 C8 N9 0.0(4) . .
C7 C8 N9 C10 0.2(3) . .
C8 N9 C10 C5 -0.7(3) . .
C8 N9 C10 C11 -178.81(19) . .
C6 C5 C10 N9 0.9(3) . .
C4 C5 C10 N9 -178.27(19) . .
C6 C5 C10 C11 178.99(18) . .
C4 C5 C10 C11 -0.2(3) . .
N9 C10 C11 N12 3.8(3) . .
C5 C10 C11 N12 -174.33(19) . .
N9 C10 C11 C16 -177.92(19) . .
C5 C10 C11 C16 3.9(3) . .
C16 C11 N12 C13 -0.4(3) . .
C10 C11 N12 C13 177.78(18) . .
C11 N12 C13 C14 1.4(3) . .
N12 C13 C14 C15 -1.3(4) . .
C13 C14 C15 C16 0.1(3) . .
C14 C15 C16 C11 0.8(3) . .
C14 C15 C16 C17 -176.2(2) . .
N12 C11 C16 C15 -0.6(3) . .
C10 C11 C16 C15 -178.84(19) . .
N12 C11 C16 C17 176.42(19) . .
C10 C11 C16 C17 -1.8(3) . .
N3 C4 C17 N18 6.8(3) . .
C5 C4 C17 N18 -174.05(19) . .
N3 C4 C17 C16 -171.48(18) . .
C5 C4 C17 C16 7.7(3) . .
C15 C16 C17 N18 -5.4(3) . .
C11 C16 C17 N18 177.62(18) . .
C15 C16 C17 C4 172.94(18) . .
C11 C16 C17 C4 -4.1(3) . .
C4 C17 N18 C19 -4.0(3) . .
C16 C17 N18 C19 174.25(18) . .
C17 N18 C19 C1 179.08(18) . 2_666
C17 N18 C19 C2 -2.4(3) . .
N3 C2 C19 N18 6.8(3) . .
C1 C2 C19 N18 -175.20(18) . .
N3 C2 C19 C1 -174.73(19) . 2_666
C1 C2 C19 C1 3.3(3) . 2_666
C21 Si1 C22 C23 -56.89(19) . .
C28 Si1 C22 C23 -176.60(18) . .
C25 Si1 C22 C23 57.24(19) . .
C21 Si1 C22 C24 66.62(19) . .
C28 Si1 C22 C24 -53.1(2) . .
C25 Si1 C22 C24 -179.25(17) . .
C21 Si1 C25 C27 -59.3(2) . .
C28 Si1 C25 C27 59.3(2) . .
C22 Si1 C25 C27 -174.00(19) . .
C21 Si1 C25 C26 171.9(2) . .
C28 Si1 C25 C26 -69.5(3) . .
C22 Si1 C25 C26 57.2(2) . .
C21 Si1 C28 C29A 42.3(9) . .
C25 Si1 C28 C29A -74.0(9) . .
C22 Si1 C28 C29A 160.1(9) . .
C21 Si1 C28 C29 -32.2(3) . .
C25 Si1 C28 C29 -148.4(3) . .
C22 Si1 C28 C29 85.7(3) . .
C21 Si1 C28 C30 -166.6(2) . .
C25 Si1 C28 C30 77.2(3) . .
C22 Si1 C28 C30 -48.7(3) . .
